data_2234028
loop_
_publ_author_name
'Ma, Zhen'
'Liang, Baohuan'
'Yang, Mei'
'Lu, Lingjun'

_publ_section_title
;
 Dichlorido(4'-phenyl-2,2':6',2''-terpyridyl)zinc
;
_journal_coeditor_code WM2584
_journal_issue 3
_journal_name_full 'Acta Crystallographica Section E'
_journal_page_first m298
_journal_page_last m299
_journal_paper_doi 10.1107/S1600536812004862
_journal_volume 68
_journal_year 2012
_chemical_formula_iupac '[Zn Cl2 (C21 H15 N3)]'
_chemical_formula_moiety 'C21 H15 Cl2 N3 Zn'
_chemical_formula_sum 'C21 H15 Cl2 N3 Zn'
_chemical_formula_weight 445.63
_chemical_name_systematic
;
Dichlorido(4'-phenyl-2,2':6',2''-terpyridyl)zinc
;
_space_group_IT_number 14
_symmetry_cell_setting monoclinic
_symmetry_space_group_name_Hall '-P 2ybc'
_symmetry_space_group_name_H-M 'P 1 21/c 1'
_atom_sites_solution_hydrogens geom
_atom_sites_solution_primary direct
_atom_sites_solution_secondary difmap
_audit_creation_method SHELXL-97
_cell_angle_alpha 90.00
_cell_angle_beta 111.386(5)
_cell_angle_gamma 90.00
_cell_formula_units_Z 4
_cell_length_a 12.0728(10)
_cell_length_b 9.5640(8)
_cell_length_c 17.5822(13)
_cell_measurement_reflns_used 23122
_cell_measurement_temperature 150(2)
_cell_measurement_theta_max 28.34
_cell_measurement_theta_min 2.47
_cell_volume 1890.3(3)
_computing_cell_refinement 'SAINT (Bruker, 2002)'
_computing_data_collection 'SMART (Bruker, 2001)'
_computing_data_reduction 'SAINT (Bruker, 2002)'
_computing_molecular_graphics 'SHELXTL (Sheldrick, 2008)'
_computing_publication_material 'SHELXL97 (Sheldrick, 2008)'
_computing_structure_refinement 'SHELXL97 (Sheldrick, 2008)'
_computing_structure_solution 'SHELXS97 (Sheldrick, 2008)'
_diffrn_ambient_temperature 150(2)
_diffrn_measured_fraction_theta_full 0.998
_diffrn_measured_fraction_theta_max 0.998
_diffrn_measurement_device_type 'Bruker SMART CCD area-detector'
_diffrn_measurement_method '\f and \w scans'
_diffrn_radiation_monochromator 'Graphite Monochromator'
_diffrn_radiation_source 'fine-focus sealed tube'
_diffrn_radiation_type MoK\a
_diffrn_radiation_wavelength 0.71073
_diffrn_reflns_av_R_equivalents 0.0237
_diffrn_reflns_av_sigmaI/netI 0.0183
_diffrn_reflns_limit_h_max 16
_diffrn_reflns_limit_h_min -14
_diffrn_reflns_limit_k_max 12
_diffrn_reflns_limit_k_min -12
_diffrn_reflns_limit_l_max 23
_diffrn_reflns_limit_l_min -23
_diffrn_reflns_number 23122
_diffrn_reflns_theta_full 28.34
_diffrn_reflns_theta_max 28.34
_diffrn_reflns_theta_min 2.47
_diffrn_standards_number 0
_exptl_absorpt_coefficient_mu 1.592
_exptl_absorpt_correction_T_max 0.651
_exptl_absorpt_correction_T_min 0.548
_exptl_absorpt_correction_type multi-scan
_exptl_absorpt_process_details '(SADABS; Sheldrick, 1996)'
_exptl_crystal_colour colorless
_exptl_crystal_density_diffrn 1.566
_exptl_crystal_density_method 'not measured'
_exptl_crystal_description prism
_exptl_crystal_F_000 904
_exptl_crystal_size_max 0.41
_exptl_crystal_size_mid 0.32
_exptl_crystal_size_min 0.27
_refine_diff_density_max 0.300
_refine_diff_density_min -0.237
_refine_ls_extinction_method none
_refine_ls_goodness_of_fit_ref 1.007
_refine_ls_hydrogen_treatment constr
_refine_ls_matrix_type full
_refine_ls_number_parameters 244
_refine_ls_number_reflns 4711
_refine_ls_number_restraints 0
_refine_ls_restrained_S_all 1.007
_refine_ls_R_factor_all 0.0372
_refine_ls_R_factor_gt 0.0255
_refine_ls_shift/su_max 0.001
_refine_ls_shift/su_mean 0.000
_refine_ls_structure_factor_coef Fsqd
_refine_ls_weighting_details 'calc w=1/[\s^2^(Fo^2^)+(0.0261P)^2^+0.8758P] where P=(Fo^2^+2Fc^2^)/3'
_refine_ls_weighting_scheme calc
_refine_ls_wR_factor_gt 0.0601
_refine_ls_wR_factor_ref 0.0664
_reflns_number_gt 3809
_reflns_number_total 4711
_reflns_threshold_expression I>2sigma(I)
_cod_data_source_file wm2584.cif
_cod_data_source_block I
_cod_original_sg_symbol_H-M 'P 21/c'
_cod_database_code 2234028
_cod_database_fobs_code 2234028

loop_
_symmetry_equiv_pos_as_xyz
'x, y, z'
'-x, y+1/2, -z+1/2'
'-x, -y, -z'
'x, -y-1/2, z-1/2'

loop_
_atom_site_type_symbol
_atom_site_label
_atom_site_fract_x
_atom_site_fract_y
_atom_site_fract_z
_atom_site_U_iso_or_equiv
_atom_site_adp_type
_atom_site_calc_flag
_atom_site_refinement_flags
_atom_site_occupancy
_atom_site_symmetry_multiplicity
Zn Zn1 0.826519(19) 0.72657(2) 0.855588(11) 0.04016(7) Uani d . 1 1
Cl Cl1 0.69654(5) 0.70715(6) 0.72558(3) 0.05675(13) Uani d . 1 1
Cl Cl2 0.99013(4) 0.85910(5) 0.87665(3) 0.05130(12) Uani d . 1 1
N N1 0.72851(13) 0.87880(16) 0.90086(8) 0.0417(3) Uani d . 1 1
N N2 0.78944(12) 0.62385(15) 0.94908(8) 0.0363(3) Uani d . 1 1
N N3 0.90559(13) 0.51746(15) 0.86385(8) 0.0408(3) Uani d . 1 1
C C1 0.70079(18) 1.0079(2) 0.87212(12) 0.0503(4) Uani d . 1 1
H H1A 0.7176 1.0349 0.8267 0.060 Uiso calc R 1 1
C C2 0.64816(19) 1.1033(2) 0.90694(13) 0.0556(5) Uani d . 1 1
H H2A 0.6262 1.1914 0.8840 0.067 Uiso calc R 1 1
C C3 0.62875(19) 1.0653(2) 0.97635(13) 0.0559(5) Uani d . 1 1
H H3A 0.5961 1.1291 1.0023 0.067 Uiso calc R 1 1
C C4 0.65785(18) 0.9324(2) 1.00747(11) 0.0492(4) Uani d . 1 1
H H4A 0.6461 0.9054 1.0548 0.059 Uiso calc R 1 1
C C5 0.70490(15) 0.83993(19) 0.96679(10) 0.0385(4) Uani d . 1 1
C C6 0.73050(15) 0.69077(19) 0.98985(9) 0.0372(4) Uani d . 1 1
C C7 0.69419(16) 0.62213(19) 1.04596(9) 0.0403(4) Uani d . 1 1
H H7A 0.6542 0.6707 1.0740 0.048 Uiso calc R 1 1
C C8 0.71776(15) 0.48016(19) 1.06039(9) 0.0390(4) Uani d . 1 1
C C9 0.78203(16) 0.41385(19) 1.01902(10) 0.0404(4) Uani d . 1 1
H H9A 0.8017 0.3198 1.0285 0.048 Uiso calc R 1 1
C C10 0.81661(15) 0.48883(18) 0.96363(9) 0.0362(3) Uani d . 1 1
C C11 0.88390(15) 0.42766(18) 0.91567(9) 0.0367(3) Uani d . 1 1
C C12 0.92301(17) 0.29096(19) 0.92334(11) 0.0445(4) Uani d . 1 1
H H12A 0.9066 0.2303 0.9592 0.053 Uiso calc R 1 1
C C13 0.98702(18) 0.2453(2) 0.87693(12) 0.0496(4) Uani d . 1 1
H H13A 1.0140 0.1535 0.8811 0.060 Uiso calc R 1 1
C C14 1.01030(18) 0.3371(2) 0.82457(11) 0.0498(4) Uani d . 1 1
H H14A 1.0539 0.3091 0.7932 0.060 Uiso calc R 1 1
C C15 0.96758(18) 0.4716(2) 0.81954(11) 0.0487(4) Uani d . 1 1
H H15A 0.9826 0.5334 0.7836 0.058 Uiso calc R 1 1
C C16 0.67254(16) 0.3996(2) 1.11540(10) 0.0415(4) Uani d . 1 1
C C17 0.7271(2) 0.2763(2) 1.15197(12) 0.0533(5) Uani d . 1 1
H H17A 0.7972 0.2475 1.1462 0.064 Uiso calc R 1 1
C C18 0.6775(2) 0.1954(2) 1.19729(12) 0.0611(6) Uani d . 1 1
H H18A 0.7137 0.1121 1.2208 0.073 Uiso calc R 1 1
C C19 0.5750(2) 0.2383(2) 1.20741(12) 0.0590(6) Uani d . 1 1
H H19A 0.5412 0.1831 1.2367 0.071 Uiso calc R 1 1
C C20 0.52267(18) 0.3626(3) 1.17430(12) 0.0563(5) Uani d . 1 1
H H20A 0.4551 0.3932 1.1829 0.068 Uiso calc R 1 1
C C21 0.57041(17) 0.4428(2) 1.12796(11) 0.0487(4) Uani d . 1 1
H H21A 0.5338 0.5263 1.1051 0.058 Uiso calc R 1 1

loop_
_atom_site_aniso_label
_atom_site_aniso_U_11
_atom_site_aniso_U_22
_atom_site_aniso_U_33
_atom_site_aniso_U_12
_atom_site_aniso_U_13
_atom_site_aniso_U_23
Zn1 0.05320(13) 0.04105(12) 0.03372(10) -0.00062(9) 0.02474(9) 0.00281(8)
Cl1 0.0724(3) 0.0640(3) 0.0343(2) 0.0018(2) 0.0199(2) 0.0009(2)
Cl2 0.0591(3) 0.0462(3) 0.0567(3) -0.0048(2) 0.0307(2) 0.0041(2)
N1 0.0520(9) 0.0415(8) 0.0373(7) 0.0009(6) 0.0229(6) 0.0018(6)
N2 0.0439(8) 0.0386(8) 0.0305(6) 0.0000(6) 0.0187(6) 0.0006(5)
N3 0.0531(9) 0.0403(8) 0.0361(7) 0.0008(6) 0.0245(6) 0.0013(6)
C1 0.0650(12) 0.0455(11) 0.0466(10) 0.0017(9) 0.0276(9) 0.0056(8)
C2 0.0685(13) 0.0421(11) 0.0596(12) 0.0074(9) 0.0273(10) 0.0049(9)
C3 0.0669(13) 0.0475(12) 0.0613(12) 0.0076(10) 0.0328(10) -0.0058(9)
C4 0.0605(12) 0.0507(11) 0.0454(9) 0.0026(9) 0.0301(9) -0.0023(8)
C5 0.0430(9) 0.0414(9) 0.0338(8) -0.0008(7) 0.0173(7) -0.0017(7)
C6 0.0415(9) 0.0421(9) 0.0306(7) -0.0013(7) 0.0163(7) -0.0022(6)
C7 0.0462(9) 0.0480(10) 0.0317(7) -0.0009(8) 0.0203(7) -0.0020(7)
C8 0.0413(9) 0.0492(10) 0.0285(7) -0.0040(7) 0.0148(7) 0.0017(7)
C9 0.0494(10) 0.0402(9) 0.0360(8) 0.0000(7) 0.0209(7) 0.0043(7)
C10 0.0409(9) 0.0395(9) 0.0303(7) -0.0012(7) 0.0154(6) -0.0009(6)
C11 0.0423(9) 0.0405(9) 0.0299(7) -0.0014(7) 0.0162(6) -0.0016(6)
C12 0.0553(11) 0.0422(10) 0.0395(9) 0.0012(8) 0.0216(8) 0.0025(7)
C13 0.0606(12) 0.0424(11) 0.0488(10) 0.0062(8) 0.0234(9) -0.0046(8)
C14 0.0597(12) 0.0547(12) 0.0428(9) 0.0045(9) 0.0280(9) -0.0070(8)
C15 0.0619(12) 0.0521(11) 0.0436(9) -0.0001(9) 0.0329(9) 0.0006(8)
C16 0.0469(10) 0.0504(10) 0.0303(7) -0.0068(8) 0.0175(7) 0.0014(7)
C17 0.0611(12) 0.0607(13) 0.0450(10) 0.0034(10) 0.0276(9) 0.0107(9)
C18 0.0788(15) 0.0610(14) 0.0476(11) -0.0018(11) 0.0280(10) 0.0156(10)
C19 0.0674(13) 0.0727(15) 0.0407(10) -0.0248(11) 0.0242(9) 0.0033(9)
C20 0.0488(11) 0.0796(16) 0.0468(10) -0.0141(10) 0.0251(9) -0.0001(10)
C21 0.0493(10) 0.0593(12) 0.0409(9) -0.0050(9) 0.0203(8) 0.0035(8)

loop_
_atom_type_symbol
_atom_type_description
_atom_type_scat_dispersion_real
_atom_type_scat_dispersion_imag
_atom_type_scat_source
C C 0.0033 0.0016 'International Tables Vol C Tables 4.2.6.8 and 6.1.1.4'
H H 0.0000 0.0000 'International Tables Vol C Tables 4.2.6.8 and 6.1.1.4'
Cl Cl 0.1484 0.1585 'International Tables Vol C Tables 4.2.6.8 and 6.1.1.4'
N N 0.0061 0.0033 'International Tables Vol C Tables 4.2.6.8 and 6.1.1.4'
Zn Zn 0.2839 1.4301 'International Tables Vol C Tables 4.2.6.8 and 6.1.1.4'

loop_
_geom_angle_atom_site_label_1
_geom_angle_atom_site_label_2
_geom_angle_atom_site_label_3
_geom_angle
N2 Zn1 N3 74.56(5)
N2 Zn1 N1 74.33(5)
N3 Zn1 N1 148.89(5)
N2 Zn1 Cl1 119.08(4)
N3 Zn1 Cl1 96.70(4)
N1 Zn1 Cl1 98.84(4)
N2 Zn1 Cl2 123.87(4)
N3 Zn1 Cl2 99.60(4)
N1 Zn1 Cl2 97.05(4)
Cl1 Zn1 Cl2 117.05(2)
C1 N1 C5 118.79(16)
C1 N1 Zn1 124.82(12)
C5 N1 Zn1 116.14(12)
C10 N2 C6 120.02(14)
C10 N2 Zn1 119.71(11)
C6 N2 Zn1 120.07(11)
C15 N3 C11 118.29(16)
C15 N3 Zn1 125.63(12)
C11 N3 Zn1 116.01(11)
N1 C1 C2 122.63(18)
N1 C1 H1A 118.7
C2 C1 H1A 118.7
C3 C2 C1 118.47(19)
C3 C2 H2A 120.8
C1 C2 H2A 120.8
C2 C3 C4 119.69(19)
C2 C3 H3A 120.2
C4 C3 H3A 120.2
C3 C4 C5 118.55(18)
C3 C4 H4A 120.7
C5 C4 H4A 120.7
N1 C5 C4 121.73(17)
N1 C5 C6 114.40(14)
C4 C5 C6 123.85(15)
N2 C6 C7 121.49(16)
N2 C6 C5 114.23(14)
C7 C6 C5 124.24(15)
C6 C7 C8 119.76(16)
C6 C7 H7A 120.1
C8 C7 H7A 120.1
C7 C8 C9 117.67(15)
C7 C8 C16 121.66(16)
C9 C8 C16 120.63(16)
C10 C9 C8 119.80(16)
C10 C9 H9A 120.1
C8 C9 H9A 120.1
N2 C10 C9 121.20(15)
N2 C10 C11 114.77(14)
C9 C10 C11 124.03(16)
N3 C11 C12 121.80(15)
N3 C11 C10 114.47(15)
C12 C11 C10 123.73(15)
C11 C12 C13 119.10(17)
C11 C12 H12A 120.4
C13 C12 H12A 120.4
C14 C13 C12 119.22(18)
C14 C13 H13A 120.4
C12 C13 H13A 120.4
C13 C14 C15 118.50(17)
C13 C14 H14A 120.7
C15 C14 H14A 120.7
N3 C15 C14 123.09(17)
N3 C15 H15A 118.5
C14 C15 H15A 118.5
C17 C16 C21 118.48(17)
C17 C16 C8 121.08(17)
C21 C16 C8 120.36(17)
C16 C17 C18 120.4(2)
C16 C17 H17A 119.8
C18 C17 H17A 119.8
C19 C18 C17 120.2(2)
C19 C18 H18A 119.9
C17 C18 H18A 119.9
C20 C19 C18 120.05(19)
C20 C19 H19A 120.0
C18 C19 H19A 120.0
C19 C20 C21 120.2(2)
C19 C20 H20A 119.9
C21 C20 H20A 119.9
C20 C21 C16 120.67(19)
C20 C21 H21A 119.7
C16 C21 H21A 119.7

loop_
_geom_bond_atom_site_label_1
_geom_bond_atom_site_label_2
_geom_bond_distance
_geom_bond_publ_flag
Zn1 N2 2.0987(13) y
Zn1 N3 2.1979(15) y
Zn1 N1 2.2000(15) y
Zn1 Cl1 2.2596(5) y
Zn1 Cl2 2.2609(5) y
N1 C1 1.330(2) ?
N1 C5 1.343(2) ?
N2 C10 1.334(2) ?
N2 C6 1.342(2) ?
N3 C15 1.336(2) ?
N3 C11 1.346(2) ?
C1 C2 1.376(3) ?
C1 H1A 0.9300 ?
C2 C3 1.373(3) ?
C2 H2A 0.9300 ?
C3 C4 1.378(3) ?
C3 H3A 0.9300 ?
C4 C5 1.383(2) ?
C4 H4A 0.9300 ?
C5 C6 1.484(3) ?
C6 C7 1.383(2) ?
C7 C8 1.392(3) ?
C7 H7A 0.9300 ?
C8 C9 1.395(2) ?
C8 C16 1.488(2) ?
C9 C10 1.390(2) ?
C9 H9A 0.9300 ?
C10 C11 1.488(2) ?
C11 C12 1.380(3) ?
C12 C13 1.383(3) ?
C12 H12A 0.9300 ?
C13 C14 1.374(3) ?
C13 H13A 0.9300 ?
C14 C15 1.376(3) ?
C14 H14A 0.9300 ?
C15 H15A 0.9300 ?
C16 C17 1.389(3) ?
C16 C21 1.392(3) ?
C17 C18 1.393(3) ?
C17 H17A 0.9300 ?
C18 C19 1.375(3) ?
C18 H18A 0.9300 ?
C19 C20 1.372(3) ?
C19 H19A 0.9300 ?
C20 C21 1.388(3) ?
C20 H20A 0.9300 ?
C21 H21A 0.9300 ?

loop_
_geom_hbond_atom_site_label_D
_geom_hbond_atom_site_label_H
_geom_hbond_atom_site_label_A
_geom_hbond_site_symmetry_A
_geom_hbond_distance_DH
_geom_hbond_distance_HA
_geom_hbond_distance_DA
_geom_hbond_angle_DHA
C7 H7A Cl1 4_576 0.93 2.78 3.546(2) 140
C12 H12A Cl2 3_767 0.93 2.83 3.583(2) 139
C13 H13A Cl2 1_545 0.93 2.83 3.694(2) 155

loop_
_geom_torsion_atom_site_label_1
_geom_torsion_atom_site_label_2
_geom_torsion_atom_site_label_3
_geom_torsion_atom_site_label_4
_geom_torsion
N2 Zn1 N1 C1 -179.81(17)
N3 Zn1 N1 C1 178.96(14)
Cl1 Zn1 N1 C1 -61.95(16)
Cl2 Zn1 N1 C1 56.93(16)
N2 Zn1 N1 C5 6.05(12)
N3 Zn1 N1 C5 4.82(19)
Cl1 Zn1 N1 C5 123.91(12)
Cl2 Zn1 N1 C5 -117.21(12)
N3 Zn1 N2 C10 -6.33(12)
N1 Zn1 N2 C10 174.33(14)
Cl1 Zn1 N2 C10 82.81(13)
Cl2 Zn1 N2 C10 -97.65(12)
N3 Zn1 N2 C6 178.74(14)
N1 Zn1 N2 C6 -0.59(12)
Cl1 Zn1 N2 C6 -92.12(12)
Cl2 Zn1 N2 C6 87.42(13)
N2 Zn1 N3 C15 -177.69(16)
N1 Zn1 N3 C15 -176.45(14)
Cl1 Zn1 N3 C15 63.93(15)
Cl2 Zn1 N3 C15 -55.03(15)
N2 Zn1 N3 C11 5.53(12)
N1 Zn1 N3 C11 6.77(19)
Cl1 Zn1 N3 C11 -112.85(12)
Cl2 Zn1 N3 C11 128.19(12)
C5 N1 C1 C2 -0.4(3)
Zn1 N1 C1 C2 -174.39(16)
N1 C1 C2 C3 3.1(3)
C1 C2 C3 C4 -2.5(3)
C2 C3 C4 C5 -0.7(3)
C1 N1 C5 C4 -3.0(3)
Zn1 N1 C5 C4 171.47(14)
C1 N1 C5 C6 175.42(16)
Zn1 N1 C5 C6 -10.07(19)
C3 C4 C5 N1 3.6(3)
C3 C4 C5 C6 -174.71(18)
C10 N2 C6 C7 -1.5(2)
Zn1 N2 C6 C7 173.40(12)
C10 N2 C6 C5 -179.26(15)
Zn1 N2 C6 C5 -4.35(19)
N1 C5 C6 N2 9.5(2)
C4 C5 C6 N2 -172.12(17)
N1 C5 C6 C7 -168.21(16)
C4 C5 C6 C7 10.2(3)
N2 C6 C7 C8 -0.7(3)
C5 C6 C7 C8 176.87(16)
C6 C7 C8 C9 2.4(2)
C6 C7 C8 C16 -175.30(15)
C7 C8 C9 C10 -2.1(2)
C16 C8 C9 C10 175.64(15)
C6 N2 C10 C9 1.8(2)
Zn1 N2 C10 C9 -173.10(12)
C6 N2 C10 C11 -178.90(14)
Zn1 N2 C10 C11 6.16(19)
C8 C9 C10 N2 0.0(3)
C8 C9 C10 C11 -179.19(15)
C15 N3 C11 C12 -0.5(3)
Zn1 N3 C11 C12 176.50(13)
C15 N3 C11 C10 178.75(15)
Zn1 N3 C11 C10 -4.23(18)
N2 C10 C11 N3 -1.0(2)
C9 C10 C11 N3 178.25(16)
N2 C10 C11 C12 178.27(16)
C9 C10 C11 C12 -2.5(3)
N3 C11 C12 C13 0.5(3)
C10 C11 C12 C13 -178.71(17)
C11 C12 C13 C14 0.2(3)
C12 C13 C14 C15 -0.7(3)
C11 N3 C15 C14 -0.1(3)
Zn1 N3 C15 C14 -176.81(15)
C13 C14 C15 N3 0.7(3)
C7 C8 C16 C17 -157.38(18)
C9 C8 C16 C17 25.0(3)
C7 C8 C16 C21 26.0(2)
C9 C8 C16 C21 -151.68(18)
C21 C16 C17 C18 2.6(3)
C8 C16 C17 C18 -174.12(18)
C16 C17 C18 C19 -1.2(3)
C17 C18 C19 C20 -1.4(3)
C18 C19 C20 C21 2.4(3)
C19 C20 C21 C16 -0.9(3)
C17 C16 C21 C20 -1.6(3)
C8 C16 C21 C20 175.17(17)
